data_4134601
loop_
_publ_author_name
'Tran, Quan H.'
'Brookhart, Maurice'
'Daugulis, Olafs'

_publ_section_title
;
 New Neutral Nickel and Palladium Sandwich Catalysts: Synthesis of
 Ultra-High Molecular Weight Polyethylene (UHMWPE) via Highly Controlled
 Polymerization and Mechanistic Studies of Chain Propagation.
;
_journal_issue 15
_journal_name_full 'Journal of the American Chemical Society'
_journal_page_first 7198
_journal_page_last 7206
_journal_paper_doi 10.1021/jacs.0c02045
_journal_volume 142
_journal_year 2020
_chemical_formula_sum 'C44 H27 Cl4 F3 N2 O Pd'
_chemical_formula_weight 904.87
_space_group_crystal_system triclinic
_space_group_IT_number 2
_space_group_name_Hall '-P 1'
_space_group_name_H-M_alt 'P -1'
_atom_sites_solution_hydrogens geom
_audit_creation_method SHELXL-2018/3
_cell_angle_alpha 91.268(2)
_cell_angle_beta 95.438(2)
_cell_angle_gamma 95.772(2)
_cell_formula_units_Z 4
_cell_length_a 11.4494(5)
_cell_length_b 18.2610(9)
_cell_length_c 19.2278(9)
_cell_measurement_reflns_used 9482
_cell_measurement_temperature 123(2)
_cell_measurement_theta_max 68.35
_cell_measurement_theta_min 3.30
_cell_volume 3979.7(3)
_computing_cell_refinement 'Bruker SAINT'
_computing_data_collection 'Bruker APEX2'
_computing_data_reduction 'Bruker SAINT'
_computing_structure_refinement 'SHELXL-2018/3 (Sheldrick, 2018)'
_computing_structure_solution 'SHELXT 2014/4 (Sheldrick, 2014)'
_diffrn_ambient_temperature 123(2)
_diffrn_measured_fraction_theta_full 0.975
_diffrn_measured_fraction_theta_max 0.973
_diffrn_measurement_device_type 'Bruker APEX-II CCD'
_diffrn_measurement_method 'narrow frame \w scans'
_diffrn_radiation_type CuK\a
_diffrn_radiation_wavelength 1.54178
_diffrn_reflns_av_R_equivalents 0.0321
_diffrn_reflns_av_unetI/netI 0.0294
_diffrn_reflns_Laue_measured_fraction_full 0.975
_diffrn_reflns_Laue_measured_fraction_max 0.973
_diffrn_reflns_limit_h_max 13
_diffrn_reflns_limit_h_min -13
_diffrn_reflns_limit_k_max 21
_diffrn_reflns_limit_k_min -18
_diffrn_reflns_limit_l_max 23
_diffrn_reflns_limit_l_min -23
_diffrn_reflns_number 52748
_diffrn_reflns_point_group_measured_fraction_full 0.975
_diffrn_reflns_point_group_measured_fraction_max 0.973
_diffrn_reflns_theta_full 67.679
_diffrn_reflns_theta_max 68.343
_diffrn_reflns_theta_min 2.309
_exptl_absorpt_coefficient_mu 6.662
_exptl_absorpt_correction_T_max 0.7531
_exptl_absorpt_correction_T_min 0.4830
_exptl_absorpt_correction_type empirical
_exptl_absorpt_process_details SADABS
_exptl_crystal_colour yellow
_exptl_crystal_density_diffrn 1.510
_exptl_crystal_description NEEDLE
_exptl_crystal_F_000 1816
_exptl_crystal_size_max 0.28
_exptl_crystal_size_mid 0.03
_exptl_crystal_size_min 0.01
_refine_diff_density_max 0.748
_refine_diff_density_min -0.841
_refine_diff_density_rms 0.071
_refine_ls_extinction_method none
_refine_ls_goodness_of_fit_ref 1.025
_refine_ls_hydrogen_treatment constr
_refine_ls_matrix_type full
_refine_ls_number_parameters 993
_refine_ls_number_reflns 14205
_refine_ls_number_restraints 0
_refine_ls_restrained_S_all 1.025
_refine_ls_R_factor_all 0.0317
_refine_ls_R_factor_gt 0.0295
_refine_ls_shift/su_max 0.002
_refine_ls_shift/su_mean 0.000
_refine_ls_structure_factor_coef Fsqd
_refine_ls_weighting_details 'w=1/[\s^2^(Fo^2^)+(0.0437P)^2^+3.5726P] where P=(Fo^2^+2Fc^2^)/3'
_refine_ls_weighting_scheme calc
_refine_ls_wR_factor_gt 0.0787
_refine_ls_wR_factor_ref 0.0805
_reflns_Friedel_coverage 0.000
_reflns_number_gt 13231
_reflns_number_total 14205
_reflns_threshold_expression 'I > 2\s(I)'
_cod_data_source_file ja0c02045_si_002.cif
_cod_data_source_block QT13-51-1_XW189
_cod_depositor_comments 'Adding full bibliography for 4134600--4134602.cif.'
_cod_database_code 4134601
_shelx_shelxl_version_number 2018/3
_shelx_space_group_comment
;
The symmetry employed for this shelxl refinement is uniquely defined
by the following loop, which should always be used as a source of
symmetry information in preference to the above space-group names.
They are only intended as comments.
;
_shelx_estimated_absorpt_t_min 0.257
_shelx_estimated_absorpt_t_max 0.936

loop_
_space_group_symop_operation_xyz
'x, y, z'
'-x, -y, -z'

loop_
_atom_site_label
_atom_site_type_symbol
_atom_site_fract_x
_atom_site_fract_y
_atom_site_fract_z
_atom_site_U_iso_or_equiv
_atom_site_adp_type
_atom_site_occupancy
_atom_site_site_symmetry_order
_atom_site_calc_flag
_atom_site_refinement_flags_posn
_atom_site_refinement_flags_adp
_atom_site_refinement_flags_occupancy
_atom_site_disorder_assembly
_atom_site_disorder_group
Pd1 Pd 0.11531(2) 0.06741(2) 0.30969(2) 0.01663(5) Uani 1 1 d . . . . .
Pd2 Pd 0.92924(2) 0.66016(2) 0.22021(2) 0.02166(5) Uani 1 1 d . . . . .
Cl1 Cl 0.37406(6) 0.15844(5) 0.07032(4) 0.04623(18) Uani 1 1 d . . . . .
Cl2 Cl 0.41451(6) -0.04163(4) 0.26921(4) 0.04687(18) Uani 1 1 d . . . . .
Cl3 Cl 0.01102(5) 0.09869(3) 0.50248(3) 0.02685(12) Uani 1 1 d . . . . .
Cl4 Cl -0.04986(5) 0.31070(3) 0.31534(3) 0.02612(12) Uani 1 1 d . . . . .
Cl5 Cl 1.05606(5) 0.62519(4) 0.50650(3) 0.03191(14) Uani 1 1 d . . . . .
Cl6 Cl 1.20895(5) 0.82496(4) 0.32398(4) 0.03576(14) Uani 1 1 d . . . . .
Cl7 Cl 0.73769(6) 0.41648(4) 0.16387(4) 0.04661(18) Uani 1 1 d . . . . .
Cl8 Cl 0.95820(7) 0.61857(4) 0.00772(3) 0.03945(16) Uani 1 1 d . . . . .
F1 F -0.00046(13) 0.17249(9) 0.08737(7) 0.0318(3) Uani 1 1 d . . . . .
F2 F 0.12718(14) 0.26534(10) 0.10884(9) 0.0444(4) Uani 1 1 d . . . . .
F3 F -0.03642(15) 0.26046(9) 0.15549(8) 0.0397(4) Uani 1 1 d . . . . .
F4 F 0.68621(12) 0.56834(8) 0.39912(8) 0.0302(3) Uani 1 1 d . . . . .
F5 F 0.79853(13) 0.48425(9) 0.42166(8) 0.0363(4) Uani 1 1 d . . . . .
F6 F 0.67012(13) 0.47037(9) 0.33300(9) 0.0358(3) Uani 1 1 d . . . . .
O1 O 0.27377(13) 0.13589(8) 0.31830(8) 0.0198(3) Uani 1 1 d . . . . .
O2 O 1.06835(14) 0.60353(9) 0.26313(9) 0.0236(3) Uani 1 1 d . . . . .
N1 N 0.04856(16) 0.12107(10) 0.22453(10) 0.0186(4) Uani 1 1 d . . . . .
N2 N 0.18832(17) 0.01503(11) 0.39024(10) 0.0217(4) Uani 1 1 d . . . . .
N3 N 0.81026(17) 0.61023(11) 0.28185(10) 0.0211(4) Uani 1 1 d . . . . .
N4 N 1.05051(19) 0.71333(12) 0.16591(11) 0.0285(5) Uani 1 1 d . . . . .
C1 C 0.28961(19) 0.19430(12) 0.28470(12) 0.0188(4) Uani 1 1 d . . . . .
C2 C 0.21371(19) 0.21756(13) 0.22966(12) 0.0204(5) Uani 1 1 d . . . . .
H2 H 0.238917 0.262405 0.208878 0.024 Uiso 1 1 calc R U . . .
C3 C 0.1046(2) 0.18144(13) 0.20221(12) 0.0208(5) Uani 1 1 d . . . . .
C4 C -0.06641(19) 0.09254(13) 0.19332(12) 0.0208(5) Uani 1 1 d . . . . .
C5 C -0.08304(19) 0.02589(13) 0.15100(12) 0.0200(5) Uani 1 1 d . . . . .
C6 C 0.0096(2) -0.01475(13) 0.12969(12) 0.0221(5) Uani 1 1 d . . . . .
C7 C 0.1385(2) 0.01005(14) 0.14318(13) 0.0249(5) Uani 1 1 d . . . . .
C8 C 0.1908(2) 0.06441(15) 0.10354(13) 0.0288(5) Uani 1 1 d . . . . .
H8 H 0.145169 0.086144 0.067247 0.035 Uiso 1 1 calc R U . . .
C9 C 0.3106(2) 0.08680(16) 0.11741(14) 0.0323(6) Uani 1 1 d . . . . .
C10 C 0.3806(2) 0.05490(16) 0.16848(15) 0.0348(6) Uani 1 1 d . . . . .
H10 H 0.462272 0.070730 0.177746 0.042 Uiso 1 1 calc R U . . .
C11 C 0.3273(2) -0.00053(16) 0.20526(15) 0.0325(6) Uani 1 1 d . . . . .
C12 C 0.2075(2) -0.02414(14) 0.19395(13) 0.0266(5) Uani 1 1 d . . . . .
H12 H 0.173434 -0.062736 0.220231 0.032 Uiso 1 1 calc R U . . .
C13 C -0.0193(2) -0.08128(14) 0.09363(13) 0.0279(5) Uani 1 1 d . . . . .
H13 H 0.042431 -0.108237 0.080561 0.034 Uiso 1 1 calc R U . . .
C14 C -0.1363(2) -0.11039(14) 0.07567(14) 0.0298(5) Uani 1 1 d . . . . .
H14 H -0.153081 -0.156689 0.051399 0.036 Uiso 1 1 calc R U . . .
C15 C -0.2259(2) -0.07210(14) 0.09312(13) 0.0282(5) Uani 1 1 d . . . . .
H15 H -0.305279 -0.091440 0.079864 0.034 Uiso 1 1 calc R U . . .
C16 C -0.2024(2) -0.00386(14) 0.13074(13) 0.0247(5) Uani 1 1 d . . . . .
C17 C -0.2975(2) 0.03383(15) 0.14987(15) 0.0312(6) Uani 1 1 d . . . . .
H17 H -0.376260 0.014278 0.135141 0.037 Uiso 1 1 calc R U . . .
C18 C -0.2777(2) 0.09745(15) 0.18895(15) 0.0310(6) Uani 1 1 d . . . . .
H18 H -0.342176 0.122408 0.200997 0.037 Uiso 1 1 calc R U . . .
C19 C -0.1610(2) 0.12648(14) 0.21167(13) 0.0254(5) Uani 1 1 d . . . . .
H19 H -0.147888 0.170260 0.240144 0.031 Uiso 1 1 calc R U . . .
C20 C 0.0482(2) 0.21988(14) 0.13840(13) 0.0272(5) Uani 1 1 d . . . . .
C21 C 0.40561(19) 0.23935(12) 0.30487(12) 0.0197(4) Uani 1 1 d . . . . .
C22 C 0.44113(18) 0.26805(12) 0.37443(12) 0.0195(4) Uani 1 1 d . . . . .
C23 C 0.36637(19) 0.26923(13) 0.43013(13) 0.0208(5) Uani 1 1 d . . . . .
C24 C 0.23701(19) 0.24663(12) 0.42112(12) 0.0193(4) Uani 1 1 d . . . . .
C25 C 0.1890(2) 0.18934(13) 0.45979(12) 0.0204(5) Uani 1 1 d . . . . .
H25 H 0.239017 0.163496 0.490513 0.024 Uiso 1 1 calc R U . . .
C26 C 0.0686(2) 0.17025(13) 0.45333(12) 0.0203(5) Uani 1 1 d . . . . .
C27 C -0.0079(2) 0.20590(13) 0.40882(12) 0.0221(5) Uani 1 1 d . . . . .
H27 H -0.090569 0.191943 0.404254 0.027 Uiso 1 1 calc R U . . .
C28 C 0.0419(2) 0.26294(13) 0.37127(12) 0.0211(5) Uani 1 1 d . . . . .
C29 C 0.16166(19) 0.28462(13) 0.37680(12) 0.0201(4) Uani 1 1 d . . . . .
H29 H 0.192339 0.324651 0.350948 0.024 Uiso 1 1 calc R U . . .
C30 C 0.4124(2) 0.29538(14) 0.49583(13) 0.0264(5) Uani 1 1 d . . . . .
H30 H 0.362416 0.293940 0.532610 0.032 Uiso 1 1 calc R U . . .
C31 C 0.5316(2) 0.32428(15) 0.51014(14) 0.0316(6) Uani 1 1 d . . . . .
H31 H 0.561122 0.342162 0.555861 0.038 Uiso 1 1 calc R U . . .
C32 C 0.6034(2) 0.32620(14) 0.45787(15) 0.0305(6) Uani 1 1 d . . . . .
H32 H 0.683068 0.346902 0.467093 0.037 Uiso 1 1 calc R U . . .
C33 C 0.56199(19) 0.29789(13) 0.38965(13) 0.0235(5) Uani 1 1 d . . . . .
C34 C 0.6398(2) 0.29916(14) 0.33676(15) 0.0291(6) Uani 1 1 d . . . . .
H34 H 0.719937 0.318253 0.347586 0.035 Uiso 1 1 calc R U . . .
C35 C 0.6021(2) 0.27357(14) 0.27067(15) 0.0289(5) Uani 1 1 d . . . . .
H35 H 0.655177 0.275793 0.235472 0.035 Uiso 1 1 calc R U . . .
C36 C 0.4841(2) 0.24376(13) 0.25465(13) 0.0244(5) Uani 1 1 d . . . . .
H36 H 0.458084 0.226333 0.208292 0.029 Uiso 1 1 calc R U . . .
C37 C 0.2401(2) -0.01109(13) 0.43536(12) 0.0213(5) Uani 1 1 d . . . . .
C38 C 0.3066(2) -0.04180(13) 0.49280(13) 0.0226(5) Uani 1 1 d . . . . .
C39 C 0.2793(2) -0.02907(14) 0.56049(13) 0.0277(5) Uani 1 1 d . . . . .
H39 H 0.215814 -0.001389 0.568987 0.033 Uiso 1 1 calc R U . . .
C40 C 0.3459(3) -0.05734(16) 0.61547(15) 0.0353(6) Uani 1 1 d . . . . .
H40 H 0.327836 -0.049144 0.662049 0.042 Uiso 1 1 calc R U . . .
C41 C 0.4383(3) -0.09736(16) 0.60312(15) 0.0382(7) Uani 1 1 d . . . . .
H41 H 0.484488 -0.115775 0.641214 0.046 Uiso 1 1 calc R U . . .
C42 C 0.4637(3) -0.11063(17) 0.53560(17) 0.0405(7) Uani 1 1 d . . . . .
H42 H 0.526457 -0.139008 0.527421 0.049 Uiso 1 1 calc R U . . .
C43 C 0.3987(2) -0.08304(15) 0.47969(15) 0.0326(6) Uani 1 1 d . . . . .
H43 H 0.416457 -0.092014 0.433182 0.039 Uiso 1 1 calc R U . . .
C44 C -0.0347(2) -0.00066(14) 0.31558(13) 0.0267(5) Uani 1 1 d . . . . .
H44A H -0.102187 0.028443 0.314662 0.040 Uiso 1 1 calc R U . . .
H44B H -0.028423 -0.027404 0.359185 0.040 Uiso 1 1 calc R U . . .
H44C H -0.045891 -0.035895 0.275727 0.040 Uiso 1 1 calc R U . . .
C45 C 1.0509(2) 0.54765(13) 0.29997(12) 0.0213(5) Uani 1 1 d . . . . .
C46 C 0.9464(2) 0.52437(13) 0.32895(12) 0.0226(5) Uani 1 1 d . . . . .
H46 H 0.948310 0.482067 0.356756 0.027 Uiso 1 1 calc R U . . .
C47 C 0.8387(2) 0.55577(13) 0.32206(12) 0.0208(5) Uani 1 1 d . . . . .
C48 C 0.6937(2) 0.63376(13) 0.27926(13) 0.0231(5) Uani 1 1 d . . . . .
C49 C 0.6735(2) 0.70375(13) 0.30853(13) 0.0235(5) Uani 1 1 d . . . . .
C50 C 0.7627(2) 0.75712(14) 0.34273(12) 0.0229(5) Uani 1 1 d . . . . .
C51 C 0.8872(2) 0.74300(13) 0.36450(13) 0.0225(5) Uani 1 1 d . . . . .
C52 C 0.9118(2) 0.69486(13) 0.41770(13) 0.0238(5) Uani 1 1 d . . . . .
H52 H 0.849356 0.668043 0.438437 0.029 Uiso 1 1 calc R U . . .
C53 C 1.0282(2) 0.68629(14) 0.44025(13) 0.0260(5) Uani 1 1 d . . . . .
C54 C 1.1217(2) 0.72494(14) 0.41218(13) 0.0274(5) Uani 1 1 d . . . . .
H54 H 1.201062 0.718224 0.427658 0.033 Uiso 1 1 calc R U . . .
C55 C 1.0948(2) 0.77370(14) 0.36071(14) 0.0269(5) Uani 1 1 d . . . . .
C56 C 0.9796(2) 0.78351(13) 0.33619(13) 0.0246(5) Uani 1 1 d . . . . .
H56 H 0.964105 0.817439 0.300562 0.029 Uiso 1 1 calc R U . . .
C57 C 0.7340(2) 0.82636(14) 0.35989(14) 0.0286(5) Uani 1 1 d . . . . .
H57 H 0.794945 0.862722 0.378311 0.034 Uiso 1 1 calc R U . . .
C58 C 0.6178(2) 0.84471(15) 0.35099(15) 0.0335(6) Uani 1 1 d . . . . .
H58 H 0.600321 0.892580 0.364084 0.040 Uiso 1 1 calc R U . . .
C59 C 0.5304(2) 0.79379(16) 0.32361(16) 0.0349(6) Uani 1 1 d . . . . .
H59 H 0.451133 0.805474 0.320082 0.042 Uiso 1 1 calc R U . . .
C60 C 0.5550(2) 0.72365(14) 0.30021(14) 0.0288(5) Uani 1 1 d . . . . .
C61 C 0.4624(2) 0.67384(15) 0.26671(16) 0.0342(6) Uani 1 1 d . . . . .
H61 H 0.383402 0.685970 0.264424 0.041 Uiso 1 1 calc R U . . .
C62 C 0.4859(2) 0.60908(15) 0.23797(15) 0.0340(6) Uani 1 1 d . . . . .
H62 H 0.423810 0.576772 0.214348 0.041 Uiso 1 1 calc R U . . .
C63 C 0.6029(2) 0.58960(14) 0.24314(14) 0.0288(5) Uani 1 1 d . . . . .
H63 H 0.618901 0.545070 0.221179 0.035 Uiso 1 1 calc R U . . .
C64 C 0.7479(2) 0.52006(14) 0.36880(13) 0.0257(5) Uani 1 1 d . . . . .
C65 C 1.1567(2) 0.50618(13) 0.31825(13) 0.0232(5) Uani 1 1 d . . . . .
C66 C 1.2253(2) 0.47720(12) 0.26703(13) 0.0217(5) Uani 1 1 d . . . . .
C67 C 1.1937(2) 0.47227(13) 0.19280(13) 0.0247(5) Uani 1 1 d . . . . .
C68 C 1.0775(2) 0.48931(13) 0.15851(12) 0.0244(5) Uani 1 1 d . . . . .
C69 C 0.9737(2) 0.45044(14) 0.17519(13) 0.0264(5) Uani 1 1 d . . . . .
H69 H 0.975863 0.414342 0.209988 0.032 Uiso 1 1 calc R U . . .
C70 C 0.8670(2) 0.46475(15) 0.14066(14) 0.0306(6) Uani 1 1 d . . . . .
C71 C 0.8593(2) 0.51622(15) 0.08908(14) 0.0322(6) Uani 1 1 d . . . . .
H71 H 0.785472 0.525812 0.066153 0.039 Uiso 1 1 calc R U . . .
C72 C 0.9639(2) 0.55299(14) 0.07244(13) 0.0291(5) Uani 1 1 d . . . . .
C73 C 1.0726(2) 0.54089(14) 0.10586(13) 0.0272(5) Uani 1 1 d . . . . .
H73 H 1.142810 0.567273 0.093195 0.033 Uiso 1 1 calc R U . . .
C74 C 1.2703(2) 0.44578(15) 0.14935(14) 0.0309(6) Uani 1 1 d . . . . .
H74 H 1.249650 0.444266 0.100272 0.037 Uiso 1 1 calc R U . . .
C75 C 1.3777(2) 0.42101(15) 0.17536(15) 0.0325(6) Uani 1 1 d . . . . .
H75 H 1.428614 0.403169 0.144148 0.039 Uiso 1 1 calc R U . . .
C76 C 1.4083(2) 0.42273(14) 0.24555(14) 0.0286(5) Uani 1 1 d . . . . .
H76 H 1.480284 0.405059 0.263126 0.034 Uiso 1 1 calc R U . . .
C77 C 1.3346(2) 0.45048(13) 0.29279(13) 0.0238(5) Uani 1 1 d . . . . .
C78 C 1.3696(2) 0.45212(14) 0.36548(14) 0.0272(5) Uani 1 1 d . . . . .
H78 H 1.443257 0.435704 0.381689 0.033 Uiso 1 1 calc R U . . .
C79 C 1.3004(2) 0.47661(15) 0.41222(13) 0.0289(5) Uani 1 1 d . . . . .
H79 H 1.323943 0.475894 0.460894 0.035 Uiso 1 1 calc R U . . .
C80 C 1.1927(2) 0.50325(15) 0.38822(13) 0.0286(5) Uani 1 1 d . . . . .
H80 H 1.143802 0.519608 0.421398 0.034 Uiso 1 1 calc R U . . .
C81 C 1.1259(2) 0.74199(15) 0.13868(14) 0.0293(5) Uani 1 1 d . . . . .
C82 C 1.2176(2) 0.78013(16) 0.10274(15) 0.0337(6) Uani 1 1 d . . . . .
C83 C 1.3219(3) 0.80957(19) 0.14093(19) 0.0488(8) Uani 1 1 d . . . . .
H83 H 1.334799 0.802534 0.189752 0.059 Uiso 1 1 calc R U . . .
C84 C 1.4067(3) 0.8495(2) 0.1058(2) 0.0670(11) Uani 1 1 d . . . . .
H84 H 1.479114 0.869296 0.130564 0.080 Uiso 1 1 calc R U . . .
C85 C 1.3860(4) 0.8603(3) 0.0355(3) 0.0803(14) Uani 1 1 d . . . . .
H85 H 1.442816 0.889522 0.012254 0.096 Uiso 1 1 calc R U . . .
C86 C 1.2836(4) 0.8293(3) -0.0015(2) 0.0803(14) Uani 1 1 d . . . . .
H86 H 1.271291 0.835935 -0.050405 0.096 Uiso 1 1 calc R U . . .
C87 C 1.1983(3) 0.7882(2) 0.03203(19) 0.0564(9) Uani 1 1 d . . . . .
H87 H 1.127902 0.766206 0.006511 0.068 Uiso 1 1 calc R U . . .
C88 C 0.8051(2) 0.71269(17) 0.16424(15) 0.0360(6) Uani 1 1 d . . . . .
H88A H 0.831306 0.724230 0.118296 0.054 Uiso 1 1 calc R U . . .
H88B H 0.793694 0.758408 0.189195 0.054 Uiso 1 1 calc R U . . .
H88C H 0.730550 0.680785 0.158246 0.054 Uiso 1 1 calc R U . . .

loop_
_atom_site_aniso_label
_atom_site_aniso_U_11
_atom_site_aniso_U_22
_atom_site_aniso_U_33
_atom_site_aniso_U_23
_atom_site_aniso_U_13
_atom_site_aniso_U_12
Pd1 0.01599(8) 0.01488(9) 0.01900(9) 0.00276(6) 0.00130(6) 0.00140(6)
Pd2 0.02448(9) 0.01839(10) 0.02256(9) 0.00345(6) 0.00248(7) 0.00364(6)
Cl1 0.0383(4) 0.0566(5) 0.0414(4) -0.0058(3) 0.0162(3) -0.0171(3)
Cl2 0.0293(3) 0.0484(4) 0.0602(5) -0.0039(3) -0.0177(3) 0.0127(3)
Cl3 0.0257(3) 0.0245(3) 0.0303(3) 0.0075(2) 0.0062(2) -0.0023(2)
Cl4 0.0174(2) 0.0298(3) 0.0326(3) 0.0092(2) 0.0025(2) 0.0072(2)
Cl5 0.0356(3) 0.0347(3) 0.0272(3) 0.0022(2) -0.0028(2) 0.0172(2)
Cl6 0.0210(3) 0.0368(4) 0.0491(4) 0.0018(3) 0.0039(3) 0.0005(2)
Cl7 0.0301(3) 0.0475(4) 0.0601(5) 0.0076(3) 0.0027(3) -0.0063(3)
Cl8 0.0600(4) 0.0302(4) 0.0276(3) 0.0057(2) -0.0037(3) 0.0082(3)
F1 0.0310(8) 0.0395(9) 0.0234(7) 0.0065(6) -0.0039(6) 0.0020(6)
F2 0.0373(9) 0.0511(11) 0.0404(9) 0.0295(8) -0.0078(7) -0.0120(7)
F3 0.0450(9) 0.0373(9) 0.0387(9) 0.0082(7) -0.0048(7) 0.0205(7)
F4 0.0289(7) 0.0301(8) 0.0350(8) 0.0068(6) 0.0113(6) 0.0103(6)
F5 0.0309(8) 0.0436(10) 0.0387(9) 0.0230(7) 0.0100(7) 0.0140(7)
F6 0.0323(8) 0.0279(8) 0.0464(9) 0.0045(7) 0.0064(7) -0.0041(6)
O1 0.0173(7) 0.0175(8) 0.0245(8) 0.0035(6) 0.0003(6) 0.0022(6)
O2 0.0236(8) 0.0216(9) 0.0266(9) 0.0030(7) 0.0042(7) 0.0050(6)
N1 0.0156(9) 0.0197(10) 0.0202(9) 0.0019(7) 0.0005(7) 0.0012(7)
N2 0.0224(9) 0.0177(10) 0.0253(10) 0.0038(8) 0.0039(8) 0.0018(7)
N3 0.0209(9) 0.0196(10) 0.0233(10) 0.0022(7) 0.0013(8) 0.0042(7)
N4 0.0338(12) 0.0239(11) 0.0287(11) 0.0047(8) 0.0056(9) 0.0044(9)
C1 0.0162(10) 0.0188(12) 0.0221(11) -0.0003(9) 0.0047(8) 0.0031(8)
C2 0.0196(11) 0.0179(12) 0.0239(12) 0.0051(9) 0.0037(9) 0.0005(8)
C3 0.0202(11) 0.0229(12) 0.0198(11) 0.0037(9) 0.0023(9) 0.0040(9)
C4 0.0178(11) 0.0233(12) 0.0208(11) 0.0052(9) 0.0004(9) 0.0005(9)
C5 0.0185(11) 0.0217(12) 0.0196(11) 0.0056(9) 0.0013(8) 0.0012(8)
C6 0.0211(11) 0.0238(13) 0.0216(12) 0.0038(9) 0.0009(9) 0.0031(9)
C7 0.0197(11) 0.0302(14) 0.0255(12) -0.0063(10) 0.0030(9) 0.0062(9)
C8 0.0242(12) 0.0366(15) 0.0260(13) -0.0040(10) 0.0056(10) 0.0026(10)
C9 0.0249(12) 0.0379(16) 0.0345(14) -0.0098(11) 0.0136(11) -0.0027(10)
C10 0.0166(11) 0.0411(16) 0.0462(16) -0.0169(13) 0.0052(11) 0.0034(10)
C11 0.0225(12) 0.0371(16) 0.0378(15) -0.0105(11) -0.0049(11) 0.0122(11)
C12 0.0231(12) 0.0277(14) 0.0298(13) -0.0044(10) 0.0017(10) 0.0088(10)
C13 0.0276(12) 0.0274(14) 0.0294(13) 0.0006(10) 0.0012(10) 0.0076(10)
C14 0.0341(13) 0.0235(13) 0.0303(13) -0.0011(10) 0.0002(11) -0.0012(10)
C15 0.0232(12) 0.0295(14) 0.0301(13) 0.0008(10) 0.0008(10) -0.0047(10)
C16 0.0200(11) 0.0276(13) 0.0259(12) 0.0027(10) 0.0021(9) -0.0006(9)
C17 0.0164(11) 0.0359(15) 0.0402(15) -0.0022(11) 0.0020(10) -0.0019(10)
C18 0.0172(11) 0.0356(15) 0.0409(15) -0.0026(11) 0.0052(10) 0.0052(10)
C19 0.0201(11) 0.0256(13) 0.0305(13) -0.0005(10) 0.0017(10) 0.0030(9)
C20 0.0249(12) 0.0278(14) 0.0278(13) 0.0081(10) -0.0023(10) -0.0004(10)
C21 0.0162(10) 0.0139(11) 0.0298(12) 0.0042(9) 0.0022(9) 0.0050(8)
C22 0.0142(10) 0.0140(11) 0.0307(12) 0.0042(9) 0.0002(9) 0.0038(8)
C23 0.0170(11) 0.0165(12) 0.0286(12) 0.0029(9) -0.0009(9) 0.0031(8)
C24 0.0167(10) 0.0184(12) 0.0234(11) -0.0016(9) 0.0036(9) 0.0039(8)
C25 0.0206(11) 0.0197(12) 0.0217(11) 0.0008(9) 0.0025(9) 0.0051(8)
C26 0.0219(11) 0.0174(12) 0.0222(11) 0.0013(8) 0.0067(9) 0.0009(8)
C27 0.0165(10) 0.0230(12) 0.0271(12) -0.0010(9) 0.0057(9) 0.0007(8)
C28 0.0194(11) 0.0207(12) 0.0242(12) 0.0013(9) 0.0026(9) 0.0061(9)
C29 0.0187(11) 0.0175(12) 0.0253(12) 0.0029(9) 0.0061(9) 0.0032(8)
C30 0.0245(12) 0.0261(13) 0.0280(13) 0.0006(10) 0.0008(10) 0.0021(9)
C31 0.0276(13) 0.0316(15) 0.0327(14) -0.0008(11) -0.0073(11) -0.0006(10)
C32 0.0170(11) 0.0272(14) 0.0445(16) 0.0043(11) -0.0085(10) -0.0007(9)
C33 0.0143(10) 0.0176(12) 0.0383(14) 0.0045(9) -0.0012(9) 0.0026(8)
C34 0.0130(10) 0.0220(13) 0.0531(17) 0.0040(11) 0.0059(10) 0.0021(9)
C35 0.0219(12) 0.0217(13) 0.0456(16) 0.0034(11) 0.0154(11) 0.0032(9)
C36 0.0234(12) 0.0191(12) 0.0321(13) 0.0031(9) 0.0070(10) 0.0037(9)
C37 0.0205(11) 0.0172(12) 0.0267(12) 0.0026(9) 0.0046(9) 0.0025(8)
C38 0.0209(11) 0.0179(12) 0.0287(12) 0.0048(9) -0.0014(9) 0.0025(8)
C39 0.0261(12) 0.0271(14) 0.0303(13) 0.0028(10) -0.0001(10) 0.0070(10)
C40 0.0427(15) 0.0348(16) 0.0277(14) 0.0047(11) -0.0038(11) 0.0067(12)
C41 0.0435(16) 0.0296(15) 0.0393(16) 0.0070(11) -0.0147(13) 0.0098(12)
C42 0.0366(15) 0.0337(16) 0.0530(18) 0.0039(13) -0.0040(13) 0.0193(12)
C43 0.0313(13) 0.0319(15) 0.0361(15) 0.0023(11) 0.0012(11) 0.0120(11)
C44 0.0242(12) 0.0263(13) 0.0283(13) 0.0086(10) 0.0012(10) -0.0044(9)
C45 0.0248(11) 0.0188(12) 0.0209(11) -0.0019(9) 0.0002(9) 0.0067(9)
C46 0.0241(12) 0.0196(12) 0.0249(12) 0.0025(9) 0.0021(9) 0.0059(9)
C47 0.0223(11) 0.0178(12) 0.0225(11) 0.0010(9) 0.0021(9) 0.0023(9)
C48 0.0199(11) 0.0224(13) 0.0277(12) 0.0065(9) 0.0015(9) 0.0045(9)
C49 0.0201(11) 0.0232(13) 0.0277(12) 0.0059(9) 0.0007(9) 0.0050(9)
C50 0.0212(11) 0.0246(13) 0.0239(12) 0.0040(9) 0.0016(9) 0.0073(9)
C51 0.0204(11) 0.0206(12) 0.0263(12) -0.0040(9) -0.0005(9) 0.0052(9)
C52 0.0235(12) 0.0230(13) 0.0253(12) -0.0034(9) 0.0016(9) 0.0063(9)
C53 0.0289(12) 0.0259(13) 0.0240(12) -0.0032(9) -0.0023(10) 0.0114(10)
C54 0.0218(12) 0.0292(14) 0.0311(13) -0.0063(10) -0.0038(10) 0.0096(10)
C55 0.0222(12) 0.0256(13) 0.0327(13) -0.0068(10) 0.0017(10) 0.0044(9)
C56 0.0242(12) 0.0220(13) 0.0278(12) -0.0019(9) 0.0010(10) 0.0058(9)
C57 0.0263(12) 0.0254(14) 0.0334(14) -0.0002(10) -0.0025(10) 0.0052(10)
C58 0.0303(13) 0.0270(15) 0.0447(16) -0.0022(11) -0.0009(11) 0.0144(11)
C59 0.0213(12) 0.0360(16) 0.0486(17) 0.0016(12) -0.0015(11) 0.0138(11)
C60 0.0224(12) 0.0269(14) 0.0373(14) 0.0057(10) -0.0008(10) 0.0061(10)
C61 0.0197(12) 0.0312(15) 0.0511(17) 0.0079(12) -0.0046(11) 0.0064(10)
C62 0.0265(13) 0.0266(14) 0.0460(16) 0.0062(11) -0.0084(11) -0.0009(10)
C63 0.0281(13) 0.0215(13) 0.0360(14) 0.0035(10) -0.0022(10) 0.0027(10)
C64 0.0230(11) 0.0233(13) 0.0317(13) 0.0062(10) 0.0035(10) 0.0056(9)
C65 0.0224(11) 0.0201(12) 0.0275(12) 0.0010(9) 0.0021(9) 0.0045(9)
C66 0.0217(11) 0.0151(12) 0.0285(12) 0.0013(9) 0.0034(9) 0.0019(8)
C67 0.0267(12) 0.0179(12) 0.0299(13) 0.0003(9) 0.0040(10) 0.0024(9)
C68 0.0296(12) 0.0226(13) 0.0214(11) -0.0037(9) 0.0015(9) 0.0063(9)
C69 0.0322(13) 0.0230(13) 0.0240(12) 0.0010(9) 0.0024(10) 0.0034(10)
C70 0.0281(13) 0.0302(15) 0.0327(14) -0.0027(10) 0.0025(10) 0.0003(10)
C71 0.0336(14) 0.0316(15) 0.0301(14) -0.0033(11) -0.0053(11) 0.0066(11)
C72 0.0425(15) 0.0220(13) 0.0230(12) 0.0002(9) -0.0002(11) 0.0077(10)
C73 0.0336(13) 0.0239(13) 0.0248(12) -0.0013(9) 0.0058(10) 0.0040(10)
C74 0.0353(14) 0.0283(14) 0.0294(13) -0.0034(10) 0.0050(11) 0.0035(10)
C75 0.0286(13) 0.0304(15) 0.0406(15) -0.0066(11) 0.0118(11) 0.0071(10)
C76 0.0232(12) 0.0212(13) 0.0421(15) -0.0014(10) 0.0045(11) 0.0056(9)
C77 0.0224(11) 0.0147(12) 0.0340(13) 0.0007(9) 0.0031(10) 0.0007(8)
C78 0.0224(11) 0.0217(13) 0.0372(14) 0.0041(10) -0.0020(10) 0.0052(9)
C79 0.0288(13) 0.0327(15) 0.0255(13) 0.0025(10) -0.0012(10) 0.0084(10)
C80 0.0277(12) 0.0321(14) 0.0277(13) 0.0010(10) 0.0044(10) 0.0097(10)
C81 0.0344(14) 0.0264(14) 0.0287(13) 0.0045(10) 0.0055(11) 0.0084(11)
C82 0.0322(14) 0.0306(15) 0.0417(16) 0.0057(11) 0.0135(12) 0.0099(11)
C83 0.0426(17) 0.052(2) 0.0508(19) -0.0107(15) 0.0152(14) -0.0052(14)
C84 0.053(2) 0.070(3) 0.078(3) -0.019(2) 0.035(2) -0.0156(18)
C85 0.067(3) 0.078(3) 0.102(4) 0.007(3) 0.058(3) -0.009(2)
C86 0.072(3) 0.115(4) 0.061(3) 0.038(3) 0.033(2) 0.011(3)
C87 0.0439(18) 0.082(3) 0.0452(19) 0.0223(18) 0.0109(15) 0.0077(17)
C88 0.0344(14) 0.0409(17) 0.0344(15) 0.0164(12) 0.0011(11) 0.0112(12)

loop_
_atom_type_symbol
_atom_type_description
_atom_type_scat_dispersion_real
_atom_type_scat_dispersion_imag
_atom_type_scat_source
C C 0.0181 0.0091 'International Tables Vol C Tables 4.2.6.8 and 6.1.1.4'
H H 0.0000 0.0000 'International Tables Vol C Tables 4.2.6.8 and 6.1.1.4'
Cl Cl 0.3639 0.7018 'International Tables Vol C Tables 4.2.6.8 and 6.1.1.4'
F F 0.0727 0.0534 'International Tables Vol C Tables 4.2.6.8 and 6.1.1.4'
N N 0.0311 0.0180 'International Tables Vol C Tables 4.2.6.8 and 6.1.1.4'
O O 0.0492 0.0322 'International Tables Vol C Tables 4.2.6.8 and 6.1.1.4'
Pd Pd 0.1215 3.9337 'International Tables Vol C Tables 4.2.6.8 and 6.1.1.4'

loop_
_geom_angle_atom_site_label_1
_geom_angle_atom_site_label_2
_geom_angle_atom_site_label_3
_geom_angle
_geom_angle_site_symmetry_1
_geom_angle_site_symmetry_3
_geom_angle_publ_flag
N2 Pd1 C44 87.80(9) . . ?
N2 Pd1 N1 176.94(7) . . ?
C44 Pd1 N1 94.45(9) . . ?
N2 Pd1 O1 85.50(7) . . ?
C44 Pd1 O1 172.20(8) . . ?
N1 Pd1 O1 92.40(7) . . ?
N4 Pd2 C88 88.12(10) . . ?
N4 Pd2 N3 175.94(8) . . ?
C88 Pd2 N3 93.30(10) . . ?
N4 Pd2 O2 85.33(8) . . ?
C88 Pd2 O2 171.07(9) . . ?
N3 Pd2 O2 93.64(7) . . ?
C1 O1 Pd1 123.56(14) . . ?
C45 O2 Pd2 122.01(15) . . ?
C3 N1 C4 121.45(19) . . ?
C3 N1 Pd1 121.92(15) . . ?
C4 N1 Pd1 116.48(14) . . ?
C37 N2 Pd1 173.43(19) . . ?
C47 N3 C48 120.2(2) . . ?
C47 N3 Pd2 120.62(15) . . ?
C48 N3 Pd2 119.11(15) . . ?
C81 N4 Pd2 174.8(2) . . ?
O1 C1 C2 126.6(2) . . ?
O1 C1 C21 114.45(19) . . ?
C2 C1 C21 118.8(2) . . ?
C3 C2 C1 126.8(2) . . ?
C3 C2 H2 116.6 . . ?
C1 C2 H2 116.6 . . ?
N1 C3 C2 127.7(2) . . ?
N1 C3 C20 119.2(2) . . ?
C2 C3 C20 113.0(2) . . ?
C19 C4 C5 121.0(2) . . ?
C19 C4 N1 117.6(2) . . ?
C5 C4 N1 121.1(2) . . ?
C16 C5 C4 116.8(2) . . ?
C16 C5 C6 117.6(2) . . ?
C4 C5 C6 125.5(2) . . ?
C13 C6 C5 119.4(2) . . ?
C13 C6 C7 115.9(2) . . ?
C5 C6 C7 124.7(2) . . ?
C8 C7 C12 119.7(2) . . ?
C8 C7 C6 120.6(2) . . ?
C12 C7 C6 119.6(2) . . ?
C7 C8 C9 119.4(3) . . ?
C7 C8 H8 120.3 . . ?
C9 C8 H8 120.3 . . ?
C10 C9 C8 121.9(3) . . ?
C10 C9 Cl1 119.0(2) . . ?
C8 C9 Cl1 119.1(2) . . ?
C11 C10 C9 117.4(2) . . ?
C11 C10 H10 121.3 . . ?
C9 C10 H10 121.3 . . ?
C10 C11 C12 122.8(3) . . ?
C10 C11 Cl2 117.9(2) . . ?
C12 C11 Cl2 119.3(2) . . ?
C11 C12 C7 118.6(3) . . ?
C11 C12 H12 120.7 . . ?
C7 C12 H12 120.7 . . ?
C6 C13 C14 122.3(2) . . ?
C6 C13 H13 118.9 . . ?
C14 C13 H13 118.9 . . ?
C15 C14 C13 119.8(2) . . ?
C15 C14 H14 120.1 . . ?
C13 C14 H14 120.1 . . ?
C14 C15 C16 120.9(2) . . ?
C14 C15 H15 119.6 . . ?
C16 C15 H15 119.6 . . ?
C15 C16 C17 119.7(2) . . ?
C15 C16 C5 120.1(2) . . ?
C17 C16 C5 120.3(2) . . ?
C18 C17 C16 120.9(2) . . ?
C18 C17 H17 119.5 . . ?
C16 C17 H17 119.5 . . ?
C17 C18 C19 119.9(2) . . ?
C17 C18 H18 120.0 . . ?
C19 C18 H18 120.0 . . ?
C4 C19 C18 121.1(2) . . ?
C4 C19 H19 119.5 . . ?
C18 C19 H19 119.5 . . ?
F1 C20 F3 106.81(19) . . ?
F1 C20 F2 105.5(2) . . ?
F3 C20 F2 106.6(2) . . ?
F1 C20 C3 113.0(2) . . ?
F3 C20 C3 112.2(2) . . ?
F2 C20 C3 112.34(19) . . ?
C36 C21 C22 120.5(2) . . ?
C36 C21 C1 115.9(2) . . ?
C22 C21 C1 123.0(2) . . ?
C21 C22 C23 125.5(2) . . ?
C21 C22 C33 117.1(2) . . ?
C23 C22 C33 117.3(2) . . ?
C30 C23 C22 120.1(2) . . ?
C30 C23 C24 116.1(2) . . ?
C22 C23 C24 123.8(2) . . ?
C25 C24 C29 119.2(2) . . ?
C25 C24 C23 119.9(2) . . ?
C29 C24 C23 120.8(2) . . ?
C26 C25 C24 119.9(2) . . ?
C26 C25 H25 120.1 . . ?
C24 C25 H25 120.1 . . ?
C25 C26 C27 122.2(2) . . ?
C25 C26 Cl3 118.87(18) . . ?
C27 C26 Cl3 118.93(17) . . ?
C26 C27 C28 116.8(2) . . ?
C26 C27 H27 121.6 . . ?
C28 C27 H27 121.6 . . ?
C29 C28 C27 123.0(2) . . ?
C29 C28 Cl4 118.02(18) . . ?
C27 C28 Cl4 118.98(17) . . ?
C28 C29 C24 118.9(2) . . ?
C28 C29 H29 120.5 . . ?
C24 C29 H29 120.5 . . ?
C23 C30 C31 122.0(2) . . ?
C23 C30 H30 119.0 . . ?
C31 C30 H30 119.0 . . ?
C32 C31 C30 119.3(2) . . ?
C32 C31 H31 120.4 . . ?
C30 C31 H31 120.4 . . ?
C31 C32 C33 121.3(2) . . ?
C31 C32 H32 119.4 . . ?
C33 C32 H32 119.4 . . ?
C34 C33 C32 119.9(2) . . ?
C34 C33 C22 120.1(2) . . ?
C32 C33 C22 120.0(2) . . ?
C35 C34 C33 121.2(2) . . ?
C35 C34 H34 119.4 . . ?
C33 C34 H34 119.4 . . ?
C34 C35 C36 119.7(2) . . ?
C34 C35 H35 120.2 . . ?
C36 C35 H35 120.2 . . ?
C21 C36 C35 121.3(2) . . ?
C21 C36 H36 119.3 . . ?
C35 C36 H36 119.3 . . ?
N2 C37 C38 178.3(3) . . ?
C39 C38 C43 121.0(2) . . ?
C39 C38 C37 119.5(2) . . ?
C43 C38 C37 119.5(2) . . ?
C40 C39 C38 119.0(2) . . ?
C40 C39 H39 120.5 . . ?
C38 C39 H39 120.5 . . ?
C41 C40 C39 120.5(3) . . ?
C41 C40 H40 119.8 . . ?
C39 C40 H40 119.8 . . ?
C42 C41 C40 120.1(2) . . ?
C42 C41 H41 119.9 . . ?
C40 C41 H41 119.9 . . ?
C41 C42 C43 120.6(3) . . ?
C41 C42 H42 119.7 . . ?
C43 C42 H42 119.7 . . ?
C42 C43 C38 118.8(3) . . ?
C42 C43 H43 120.6 . . ?
C38 C43 H43 120.6 . . ?
Pd1 C44 H44A 109.5 . . ?
Pd1 C44 H44B 109.5 . . ?
H44A C44 H44B 109.5 . . ?
Pd1 C44 H44C 109.5 . . ?
H44A C44 H44C 109.5 . . ?
H44B C44 H44C 109.5 . . ?
O2 C45 C46 126.2(2) . . ?
O2 C45 C65 115.9(2) . . ?
C46 C45 C65 117.7(2) . . ?
C45 C46 C47 128.1(2) . . ?
C45 C46 H46 115.9 . . ?
C47 C46 H46 115.9 . . ?
N3 C47 C46 127.6(2) . . ?
N3 C47 C64 119.4(2) . . ?
C46 C47 C64 112.9(2) . . ?
C63 C48 C49 120.4(2) . . ?
C63 C48 N3 117.9(2) . . ?
C49 C48 N3 121.5(2) . . ?
C48 C49 C60 117.2(2) . . ?
C48 C49 C50 125.6(2) . . ?
C60 C49 C50 117.2(2) . . ?
C57 C50 C49 119.6(2) . . ?
C57 C50 C51 115.5(2) . . ?
C49 C50 C51 124.9(2) . . ?
C56 C51 C52 119.5(2) . . ?
C56 C51 C50 119.7(2) . . ?
C52 C51 C50 120.4(2) . . ?
C53 C52 C51 119.5(2) . . ?
C53 C52 H52 120.2 . . ?
C51 C52 H52 120.2 . . ?
C54 C53 C52 122.1(2) . . ?
C54 C53 Cl5 119.43(18) . . ?
C52 C53 Cl5 118.4(2) . . ?
C55 C54 C53 117.1(2) . . ?
C55 C54 H54 121.4 . . ?
C53 C54 H54 121.4 . . ?
C54 C55 C56 122.6(2) . . ?
C54 C55 Cl6 119.30(19) . . ?
C56 C55 Cl6 118.1(2) . . ?
C55 C56 C51 119.1(2) . . ?
C55 C56 H56 120.5 . . ?
C51 C56 H56 120.5 . . ?
C50 C57 C58 122.0(2) . . ?
C50 C57 H57 119.0 . . ?
C58 C57 H57 119.0 . . ?
C59 C58 C57 119.6(2) . . ?
C59 C58 H58 120.2 . . ?
C57 C58 H58 120.2 . . ?
C58 C59 C60 121.2(2) . . ?
C58 C59 H59 119.4 . . ?
C60 C59 H59 119.4 . . ?
C59 C60 C61 119.6(2) . . ?
C59 C60 C49 120.1(2) . . ?
C61 C60 C49 120.3(2) . . ?
C62 C61 C60 120.5(2) . . ?
C62 C61 H61 119.8 . . ?
C60 C61 H61 119.8 . . ?
C61 C62 C63 120.0(2) . . ?
C61 C62 H62 120.0 . . ?
C63 C62 H62 120.0 . . ?
C48 C63 C62 121.3(2) . . ?
C48 C63 H63 119.3 . . ?
C62 C63 H63 119.3 . . ?
F6 C64 F5 106.1(2) . . ?
F6 C64 F4 107.18(19) . . ?
F5 C64 F4 105.1(2) . . ?
F6 C64 C47 111.7(2) . . ?
F5 C64 C47 112.37(19) . . ?
F4 C64 C47 113.9(2) . . ?
C80 C65 C66 120.2(2) . . ?
C80 C65 C45 115.9(2) . . ?
C66 C65 C45 123.6(2) . . ?
C77 C66 C67 117.4(2) . . ?
C77 C66 C65 116.8(2) . . ?
C67 C66 C65 125.8(2) . . ?
C74 C67 C66 119.7(2) . . ?
C74 C67 C68 116.2(2) . . ?
C66 C67 C68 124.0(2) . . ?
C69 C68 C73 119.3(2) . . ?
C69 C68 C67 120.2(2) . . ?
C73 C68 C67 120.3(2) . . ?
C70 C69 C68 119.5(2) . . ?
C70 C69 H69 120.3 . . ?
C68 C69 H69 120.3 . . ?
C71 C70 C69 122.4(3) . . ?
C71 C70 Cl7 119.0(2) . . ?
C69 C70 Cl7 118.5(2) . . ?
C72 C71 C70 117.0(2) . . ?
C72 C71 H71 121.5 . . ?
C70 C71 H71 121.5 . . ?
C71 C72 C73 122.6(2) . . ?
C71 C72 Cl8 118.5(2) . . ?
C73 C72 Cl8 118.9(2) . . ?
C72 C73 C68 119.1(2) . . ?
C72 C73 H73 120.4 . . ?
C68 C73 H73 120.4 . . ?
C67 C74 C75 122.1(2) . . ?
C67 C74 H74 118.9 . . ?
C75 C74 H74 118.9 . . ?
C76 C75 C74 119.6(2) . . ?
C76 C75 H75 120.2 . . ?
C74 C75 H75 120.2 . . ?
C75 C76 C77 121.0(2) . . ?
C75 C76 H76 119.5 . . ?
C77 C76 H76 119.5 . . ?
C78 C77 C76 119.5(2) . . ?
C78 C77 C66 120.3(2) . . ?
C76 C77 C66 120.2(2) . . ?
C79 C78 C77 121.2(2) . . ?
C79 C78 H78 119.4 . . ?
C77 C78 H78 119.4 . . ?
C78 C79 C80 119.5(2) . . ?
C78 C79 H79 120.2 . . ?
C80 C79 H79 120.2 . . ?
C65 C80 C79 121.8(2) . . ?
C65 C80 H80 119.1 . . ?
C79 C80 H80 119.1 . . ?
N4 C81 C82 177.6(3) . . ?
C87 C82 C83 121.8(3) . . ?
C87 C82 C81 118.8(3) . . ?
C83 C82 C81 119.3(3) . . ?
C84 C83 C82 118.4(4) . . ?
C84 C83 H83 120.8 . . ?
C82 C83 H83 120.8 . . ?
C85 C84 C83 120.2(4) . . ?
C85 C84 H84 119.9 . . ?
C83 C84 H84 119.9 . . ?
C84 C85 C86 120.4(4) . . ?
C84 C85 H85 119.8 . . ?
C86 C85 H85 119.8 . . ?
C85 C86 C87 120.5(4) . . ?
C85 C86 H86 119.7 . . ?
C87 C86 H86 119.7 . . ?
C82 C87 C86 118.6(4) . . ?
C82 C87 H87 120.7 . . ?
C86 C87 H87 120.7 . . ?
Pd2 C88 H88A 109.5 . . ?
Pd2 C88 H88B 109.5 . . ?
H88A C88 H88B 109.5 . . ?
Pd2 C88 H88C 109.5 . . ?
H88A C88 H88C 109.5 . . ?
H88B C88 H88C 109.5 . . ?

loop_
_geom_bond_atom_site_label_1
_geom_bond_atom_site_label_2
_geom_bond_distance
_geom_bond_site_symmetry_2
_geom_bond_publ_flag
Pd1 N2 1.998(2) . ?
Pd1 C44 2.030(2) . ?
Pd1 N1 2.0519(18) . ?
Pd1 O1 2.0882(15) . ?
Pd2 N4 2.002(2) . ?
Pd2 C88 2.032(2) . ?
Pd2 N3 2.048(2) . ?
Pd2 O2 2.0993(16) . ?
Cl1 C9 1.745(3) . ?
Cl2 C11 1.741(3) . ?
Cl3 C26 1.742(2) . ?
Cl4 C28 1.741(2) . ?
Cl5 C53 1.740(3) . ?
Cl6 C55 1.744(3) . ?
Cl7 C70 1.746(3) . ?
Cl8 C72 1.747(3) . ?
F1 C20 1.336(3) . ?
F2 C20 1.340(3) . ?
F3 C20 1.338(3) . ?
F4 C64 1.341(3) . ?
F5 C64 1.338(3) . ?
F6 C64 1.336(3) . ?
O1 C1 1.266(3) . ?
O2 C45 1.265(3) . ?
N1 C3 1.320(3) . ?
N1 C4 1.436(3) . ?
N2 C37 1.144(3) . ?
N3 C47 1.321(3) . ?
N3 C48 1.439(3) . ?
N4 C81 1.140(4) . ?
C1 C2 1.405(3) . ?
C1 C21 1.503(3) . ?
C2 C3 1.403(3) . ?
C2 H2 0.9500 . ?
C3 C20 1.547(3) . ?
C4 C19 1.371(3) . ?
C4 C5 1.435(3) . ?
C5 C16 1.434(3) . ?
C5 C6 1.439(3) . ?
C6 C13 1.380(3) . ?
C6 C7 1.496(3) . ?
C7 C8 1.388(4) . ?
C7 C12 1.396(4) . ?
C8 C9 1.390(4) . ?
C8 H8 0.9500 . ?
C9 C10 1.384(4) . ?
C10 C11 1.373(4) . ?
C10 H10 0.9500 . ?
C11 C12 1.390(4) . ?
C12 H12 0.9500 . ?
C13 C14 1.399(4) . ?
C13 H13 0.9500 . ?
C14 C15 1.362(4) . ?
C14 H14 0.9500 . ?
C15 C16 1.416(4) . ?
C15 H15 0.9500 . ?
C16 C17 1.418(3) . ?
C17 C18 1.357(4) . ?
C17 H17 0.9500 . ?
C18 C19 1.411(3) . ?
C18 H18 0.9500 . ?
C19 H19 0.9500 . ?
C21 C36 1.379(3) . ?
C21 C22 1.433(3) . ?
C22 C23 1.434(3) . ?
C22 C33 1.436(3) . ?
C23 C30 1.378(3) . ?
C23 C24 1.490(3) . ?
C24 C25 1.395(3) . ?
C24 C29 1.400(3) . ?
C25 C26 1.381(3) . ?
C25 H25 0.9500 . ?
C26 C27 1.386(3) . ?
C27 C28 1.387(3) . ?
C27 H27 0.9500 . ?
C28 C29 1.382(3) . ?
C29 H29 0.9500 . ?
C30 C31 1.412(4) . ?
C30 H30 0.9500 . ?
C31 C32 1.357(4) . ?
C31 H31 0.9500 . ?
C32 C33 1.420(4) . ?
C32 H32 0.9500 . ?
C33 C34 1.413(4) . ?
C34 C35 1.360(4) . ?
C34 H34 0.9500 . ?
C35 C36 1.408(3) . ?
C35 H35 0.9500 . ?
C36 H36 0.9500 . ?
C37 C38 1.438(3) . ?
C38 C39 1.387(4) . ?
C38 C43 1.395(3) . ?
C39 C40 1.384(4) . ?
C39 H39 0.9500 . ?
C40 C41 1.381(4) . ?
C40 H40 0.9500 . ?
C41 C42 1.379(4) . ?
C41 H41 0.9500 . ?
C42 C43 1.382(4) . ?
C42 H42 0.9500 . ?
C43 H43 0.9500 . ?
C44 H44A 0.9800 . ?
C44 H44B 0.9800 . ?
C44 H44C 0.9800 . ?
C45 C46 1.399(3) . ?
C45 C65 1.510(3) . ?
C46 C47 1.407(3) . ?
C46 H46 0.9500 . ?
C47 C64 1.543(3) . ?
C48 C63 1.372(3) . ?
C48 C49 1.434(3) . ?
C49 C60 1.435(3) . ?
C49 C50 1.438(3) . ?
C50 C57 1.379(4) . ?
C50 C51 1.497(3) . ?
C51 C56 1.390(4) . ?
C51 C52 1.390(3) . ?
C52 C53 1.386(3) . ?
C52 H52 0.9500 . ?
C53 C54 1.382(4) . ?
C54 C55 1.380(4) . ?
C54 H54 0.9500 . ?
C55 C56 1.388(3) . ?
C56 H56 0.9500 . ?
C57 C58 1.401(3) . ?
C57 H57 0.9500 . ?
C58 C59 1.354(4) . ?
C58 H58 0.9500 . ?
C59 C60 1.412(4) . ?
C59 H59 0.9500 . ?
C60 C61 1.420(4) . ?
C61 C62 1.356(4) . ?
C61 H61 0.9500 . ?
C62 C63 1.415(4) . ?
C62 H62 0.9500 . ?
C63 H63 0.9500 . ?
C65 C80 1.373(4) . ?
C65 C66 1.440(3) . ?
C66 C77 1.437(3) . ?
C66 C67 1.437(3) . ?
C67 C74 1.381(4) . ?
C67 C68 1.493(3) . ?
C68 C69 1.390(4) . ?
C68 C73 1.399(4) . ?
C69 C70 1.385(4) . ?
C69 H69 0.9500 . ?
C70 C71 1.384(4) . ?
C71 C72 1.381(4) . ?
C71 H71 0.9500 . ?
C72 C73 1.386(4) . ?
C73 H73 0.9500 . ?
C74 C75 1.404(4) . ?
C74 H74 0.9500 . ?
C75 C76 1.361(4) . ?
C75 H75 0.9500 . ?
C76 C77 1.417(3) . ?
C76 H76 0.9500 . ?
C77 C78 1.416(4) . ?
C78 C79 1.351(4) . ?
C78 H78 0.9500 . ?
C79 C80 1.411(3) . ?
C79 H79 0.9500 . ?
C80 H80 0.9500 . ?
C81 C82 1.442(4) . ?
C82 C87 1.370(4) . ?
C82 C83 1.393(4) . ?
C83 C84 1.390(5) . ?
C83 H83 0.9500 . ?
C84 C85 1.372(7) . ?
C84 H84 0.9500 . ?
C85 C86 1.376(7) . ?
C85 H85 0.9500 . ?
C86 C87 1.388(5) . ?
C86 H86 0.9500 . ?
C87 H87 0.9500 . ?
C88 H88A 0.9800 . ?
C88 H88B 0.9800 . ?
C88 H88C 0.9800 . ?
